data_2208281
loop_
_publ_author_name
'Jeannie Bee-Jan Teh'
'P. S. Patil'
'Hoong-Kun Fun'
'Ibrahim Abdul Razak'
'S. M. Dharmaprakash'

_publ_section_title
;
 1-Phenyl-3-(3,4,5-trimethoxyphenyl)prop-2-en-1-one
;
_journal_coeditor_code CI2002
_journal_issue 3
_journal_name_full 'Acta Crystallographica Section E'
_journal_page_first o890
_journal_page_last o892
_journal_paper_doi 10.1107/S1600536806003461
_journal_volume 62
_journal_year 2006
_chemical_formula_iupac 'C18 H18 O4'
_chemical_formula_moiety 'C18 H18 O4'
_chemical_formula_sum 'C18 H18 O4'
_chemical_formula_weight 298.32
_chemical_name_systematic
;
1-phenyl-3-(3,4,5-trimethoxyphenyl)prop-2-en-1-one
;
_space_group_IT_number 14
_symmetry_cell_setting monoclinic
_symmetry_space_group_name_Hall '-P 2ybc'
_symmetry_space_group_name_H-M 'P 1 21/c 1'
_atom_sites_solution_hydrogens geom
_atom_sites_solution_primary direct
_atom_sites_solution_secondary difmap
_audit_creation_method SHELXL-97
_cell_angle_alpha 90.00
_cell_angle_beta 109.823(2)
_cell_angle_gamma 90.00
_cell_formula_units_Z 4
_cell_length_a 13.5136(4)
_cell_length_b 7.8414(3)
_cell_length_c 14.9854(5)
_cell_measurement_reflns_used 5611
_cell_measurement_temperature 120.00(10)
_cell_measurement_theta_max 24.99
_cell_measurement_theta_min 2.79
_cell_volume 1493.84(9)
_computing_cell_refinement APEX2
_computing_data_collection 'APEX2 (Bruker, 2005)'
_computing_data_reduction 'SAINT (Bruker, 2005)'
_computing_molecular_graphics SHELXTL
_computing_publication_material
;
SHELXTL, PARST (Nardelli, 1995) and PLATON (Spek, 2003)
;
_computing_structure_refinement SHELXTL
_computing_structure_solution 'SHELXTL (Sheldrick, 1998)'
_diffrn_ambient_temperature 297(2)
_diffrn_detector_area_resol_mean 8.33
_diffrn_measured_fraction_theta_full 0.999
_diffrn_measured_fraction_theta_max 0.999
_diffrn_measurement_device_type
;
Brucker SMART APEX2 CCD area-detector
;
_diffrn_measurement_method \w
_diffrn_radiation_monochromator graphite
_diffrn_radiation_source 'fine-focus sealed tube'
_diffrn_radiation_type MoK\a
_diffrn_radiation_wavelength 0.71073
_diffrn_reflns_av_R_equivalents 0.0213
_diffrn_reflns_av_sigmaI/netI 0.0161
_diffrn_reflns_limit_h_max 16
_diffrn_reflns_limit_h_min -16
_diffrn_reflns_limit_k_max 9
_diffrn_reflns_limit_k_min -9
_diffrn_reflns_limit_l_max 17
_diffrn_reflns_limit_l_min -17
_diffrn_reflns_number 13327
_diffrn_reflns_theta_full 24.99
_diffrn_reflns_theta_max 24.99
_diffrn_reflns_theta_min 2.79
_diffrn_standards_number 0
_exptl_absorpt_coefficient_mu 0.093
_exptl_absorpt_correction_T_max 0.9567
_exptl_absorpt_correction_T_min 0.8619
_exptl_absorpt_correction_type multi-scan
_exptl_absorpt_process_details '(SADABS; Bruker, 2005)'
_exptl_crystal_colour yellow
_exptl_crystal_density_diffrn 1.326
_exptl_crystal_density_method 'not measured'
_exptl_crystal_description Rhombohedral
_exptl_crystal_F_000 632
_exptl_crystal_size_max 0.68
_exptl_crystal_size_mid 0.66
_exptl_crystal_size_min 0.48
_refine_diff_density_max 0.645
_refine_diff_density_min -0.250
_refine_ls_extinction_coef 0.0095(13)
_refine_ls_extinction_expression Fc^*^=kFc[1+0.001xFc^2^\l^3^/sin(2\q)]^-1/4^
_refine_ls_extinction_method SHELXTL
_refine_ls_goodness_of_fit_ref 1.033
_refine_ls_hydrogen_treatment constr
_refine_ls_matrix_type full
_refine_ls_number_parameters 203
_refine_ls_number_reflns 2632
_refine_ls_number_restraints 0
_refine_ls_restrained_S_all 1.033
_refine_ls_R_factor_all 0.0403
_refine_ls_R_factor_gt 0.0367
_refine_ls_shift/su_max 0.001
_refine_ls_shift/su_mean 0.000
_refine_ls_structure_factor_coef Fsqd
_refine_ls_weighting_details 'calc w=1/[\s^2^(Fo^2^)+(0.0340P)^2^+1.0117P] where P=(Fo^2^+2Fc^2^)/3'
_refine_ls_weighting_scheme calc
_refine_ls_wR_factor_gt 0.0879
_refine_ls_wR_factor_ref 0.0907
_reflns_number_gt 2394
_reflns_number_total 2632
_reflns_threshold_expression I>2\s(I)
_cod_data_source_file ci2002.cif
_cod_data_source_block I
_cod_depositor_comments
;
The following automatic conversions were performed:
'_symmetry_cell_setting' value 'Monoclinic' changed to 'monoclinic'
according to '/home/saulius/struct/CIF-dictionaries/cif_core.dic'
dictionary named 'cif_core.dic' version 2.4.1 from 2010-06-29.

Automatic conversion script
Id: cif_fix_enum 1527 2010-12-29 10:47:43Z saulius 

The following automatic conversions were performed:

'_symmetry_cell_setting' value 'Monoclinic' changed to 'monoclinic'
according to /home/saulius/struct/CIF-dictionaries/cif_core.dic
dictionary named 'cif_core.dic' version 2.4.1 from 2010-06-29.

Automatic conversion script
Id: cif_fix_values 1715 2011-07-08 13:25:40Z adriana 
;
_cod_original_sg_symbol_H-M 'P 21/c'
_cod_database_code 2208281
_cod_database_fobs_code 2208281

loop_
_symmetry_equiv_pos_as_xyz
'x, y, z'
'-x, y+1/2, -z+1/2'
'-x, -y, -z'
'x, -y-1/2, z-1/2'

loop_
_atom_site_label
_atom_site_fract_x
_atom_site_fract_y
_atom_site_fract_z
_atom_site_U_iso_or_equiv
_atom_site_adp_type
_atom_site_calc_flag
_atom_site_refinement_flags
_atom_site_occupancy
_atom_site_type_symbol
O1 0.04274(8) 0.30260(13) 0.49490(7) 0.0269(3) Uani d . 1 O
O2 0.30832(8) 0.64014(14) 0.17284(7) 0.0254(3) Uani d . 1 O
O3 0.47653(8) 0.79725(13) 0.29036(7) 0.0243(3) Uani d . 1 O
O4 0.51875(8) 0.80019(13) 0.47994(7) 0.0262(3) Uani d . 1 O
C1 0.18572(11) 0.49287(18) 0.72405(10) 0.0224(3) Uani d . 1 C
H1 0.2409 0.5494 0.7100 0.027 Uiso calc R 1 H
C2 0.18054(11) 0.50241(19) 0.81491(10) 0.0244(3) Uani d . 1 C
H2 0.2316 0.5665 0.8624 0.029 Uiso calc R 1 H
C3 0.10126(11) 0.41885(19) 0.83652(10) 0.0241(3) Uani d . 1 C
H3 0.0978 0.4255 0.8987 0.029 Uiso calc R 1 H
C4 0.02679(11) 0.32519(19) 0.76682(10) 0.0251(3) Uani d . 1 C
H4 -0.0273 0.2669 0.7816 0.030 Uiso calc R 1 H
C5 0.03117(11) 0.31655(18) 0.67607(10) 0.0229(3) Uani d . 1 C
H5 -0.0203 0.2527 0.6288 0.027 Uiso calc R 1 H
C6 0.11053(11) 0.40087(17) 0.65322(10) 0.0199(3) Uani d . 1 C
C7 0.11017(11) 0.38856(18) 0.55327(10) 0.0206(3) Uani d . 1 C
C8 0.19210(11) 0.47937(18) 0.52712(10) 0.0219(3) Uani d . 1 C
H8 0.2445 0.5423 0.5741 0.026 Uiso calc R 1 H
C9 0.19381(11) 0.47465(18) 0.43858(10) 0.0215(3) Uani d . 1 C
H9 0.1393 0.4115 0.3938 0.026 Uiso calc R 1 H
C10 0.27044(11) 0.55594(18) 0.40290(10) 0.0203(3) Uani d . 1 C
C11 0.25183(11) 0.55209(18) 0.30529(10) 0.0210(3) Uani d . 1 C
H11 0.1916 0.4949 0.2642 0.025 Uiso calc R 1 H
C12 0.32140(11) 0.63196(18) 0.26823(9) 0.0202(3) Uani d . 1 C
C13 0.41110(11) 0.71328(18) 0.32859(10) 0.0201(3) Uani d . 1 C
C14 0.42983(11) 0.71604(18) 0.42681(10) 0.0203(3) Uani d . 1 C
C15 0.35989(11) 0.63815(18) 0.46358(10) 0.0207(3) Uani d . 1 C
H15 0.3727 0.6406 0.5299 0.025 Uiso calc R 1 H
C16 0.21490(13) 0.5707(2) 0.10838(10) 0.0329(4) Uani d . 1 C
H16A 0.2149 0.5851 0.0434 0.049 Uiso calc R 1 H
H16B 0.1540 0.6299 0.1153 0.049 Uiso calc R 1 H
H16C 0.2110 0.4490 0.1217 0.049 Uiso calc R 1 H
C17 0.57785(12) 0.7181(2) 0.31140(11) 0.0286(4) Uani d . 1 C
H17A 0.6197 0.7824 0.2809 0.043 Uiso calc R 1 H
H17B 0.5688 0.6007 0.2875 0.043 Uiso calc R 1 H
H17C 0.6141 0.7171 0.3802 0.043 Uiso calc R 1 H
C18 0.54150(12) 0.8014(2) 0.58011(10) 0.0288(4) Uani d . 1 C
H18A 0.6072 0.8636 0.6107 0.043 Uiso calc R 1 H
H18B 0.5490 0.6838 0.6037 0.043 Uiso calc R 1 H
H18C 0.4840 0.8574 0.5947 0.043 Uiso calc R 1 H

loop_
_atom_site_aniso_label
_atom_site_aniso_U_11
_atom_site_aniso_U_22
_atom_site_aniso_U_33
_atom_site_aniso_U_12
_atom_site_aniso_U_13
_atom_site_aniso_U_23
O1 0.0271(6) 0.0286(6) 0.0257(5) -0.0064(5) 0.0096(4) -0.0061(4)
O2 0.0264(5) 0.0313(6) 0.0195(5) 0.0008(4) 0.0090(4) 0.0041(4)
O3 0.0244(5) 0.0257(6) 0.0239(5) -0.0005(4) 0.0097(4) 0.0055(4)
O4 0.0291(6) 0.0281(6) 0.0229(5) -0.0058(5) 0.0107(4) -0.0003(4)
C1 0.0223(7) 0.0206(7) 0.0254(7) -0.0013(6) 0.0093(6) 0.0006(6)
C2 0.0260(7) 0.0227(7) 0.0228(7) -0.0005(6) 0.0058(6) -0.0010(6)
C3 0.0285(8) 0.0238(7) 0.0212(7) 0.0041(6) 0.0099(6) 0.0041(6)
C4 0.0220(7) 0.0267(8) 0.0279(8) 0.0005(6) 0.0101(6) 0.0062(6)
C5 0.0200(7) 0.0228(7) 0.0238(7) -0.0002(6) 0.0048(6) 0.0027(6)
C6 0.0194(7) 0.0171(7) 0.0229(7) 0.0034(6) 0.0067(6) 0.0022(6)
C7 0.0196(7) 0.0175(7) 0.0237(7) 0.0030(6) 0.0060(6) 0.0006(6)
C8 0.0205(7) 0.0215(7) 0.0228(7) -0.0006(6) 0.0063(6) -0.0004(6)
C9 0.0207(7) 0.0187(7) 0.0238(7) 0.0010(6) 0.0057(6) 0.0000(6)
C10 0.0215(7) 0.0178(7) 0.0216(7) 0.0032(6) 0.0073(6) 0.0012(6)
C11 0.0202(7) 0.0197(7) 0.0212(7) 0.0012(6) 0.0046(6) -0.0015(6)
C12 0.0246(7) 0.0192(7) 0.0164(7) 0.0051(6) 0.0064(6) 0.0008(5)
C13 0.0217(7) 0.0179(7) 0.0214(7) 0.0029(6) 0.0083(6) 0.0033(6)
C14 0.0191(7) 0.0178(7) 0.0216(7) 0.0005(6) 0.0036(5) -0.0005(6)
C15 0.0237(7) 0.0209(7) 0.0174(7) 0.0021(6) 0.0066(6) 0.0011(6)
C16 0.0408(9) 0.0370(9) 0.0190(7) -0.0053(8) 0.0076(7) -0.0022(7)
C17 0.0245(8) 0.0358(9) 0.0276(8) -0.0001(7) 0.0114(6) 0.0014(7)
C18 0.0285(8) 0.0322(9) 0.0214(8) -0.0059(7) 0.0028(6) -0.0030(6)

loop_
_atom_type_symbol
_atom_type_description
_atom_type_scat_dispersion_real
_atom_type_scat_dispersion_imag
_atom_type_scat_source
C C 0.0033 0.0016 'International Tables Vol C Tables 4.2.6.8 and 6.1.1.4'
H H 0.0000 0.0000 'International Tables Vol C Tables 4.2.6.8 and 6.1.1.4'
O O 0.0106 0.0060 'International Tables Vol C Tables 4.2.6.8 and 6.1.1.4'

loop_
_geom_angle_atom_site_label_1
_geom_angle_atom_site_label_2
_geom_angle_atom_site_label_3
_geom_angle
C12 O2 C16 117.44(11)
C13 O3 C17 113.67(11)
C14 O4 C18 116.73(11)
C2 C1 C6 120.52(13)
C2 C1 H1 119.7
C6 C1 H1 119.7
C3 C2 C1 120.26(14)
C3 C2 H2 119.9
C1 C2 H2 119.9
C2 C3 C4 119.66(13)
C2 C3 H3 120.2
C4 C3 H3 120.2
C5 C4 C3 120.24(13)
C5 C4 H4 119.9
C3 C4 H4 119.9
C4 C5 C6 120.67(13)
C4 C5 H5 119.7
C6 C5 H5 119.7
C1 C6 C5 118.64(13)
C1 C6 C7 123.23(12)
C5 C6 C7 118.13(12)
O1 C7 C8 121.16(13)
O1 C7 C6 119.80(12)
C8 C7 C6 119.03(12)
C9 C8 C7 121.16(13)
C9 C8 H8 119.4
C7 C8 H8 119.4
C8 C9 C10 127.16(13)
C8 C9 H9 116.4
C10 C9 H9 116.4
C11 C10 C15 119.94(13)
C11 C10 C9 118.34(12)
C15 C10 C9 121.72(12)
C12 C11 C10 120.10(13)
C12 C11 H11 120.0
C10 C11 H11 120.0
O2 C12 C11 124.54(12)
O2 C12 C13 115.31(12)
C11 C12 C13 120.14(12)
O3 C13 C12 119.26(12)
O3 C13 C14 121.07(12)
C12 C13 C14 119.57(13)
O4 C14 C15 124.38(12)
O4 C14 C13 115.35(12)
C15 C14 C13 120.26(13)
C14 C15 C10 119.98(13)
C14 C15 H15 120.0
C10 C15 H15 120.0
O2 C16 H16A 109.5
O2 C16 H16B 109.5
H16A C16 H16B 109.5
O2 C16 H16C 109.5
H16A C16 H16C 109.5
H16B C16 H16C 109.5
O3 C17 H17A 109.5
O3 C17 H17B 109.5
H17A C17 H17B 109.5
O3 C17 H17C 109.5
H17A C17 H17C 109.5
H17B C17 H17C 109.5
O4 C18 H18A 109.5
O4 C18 H18B 109.5
H18A C18 H18B 109.5
O4 C18 H18C 109.5
H18A C18 H18C 109.5
H18B C18 H18C 109.5

loop_
_geom_bond_atom_site_label_1
_geom_bond_atom_site_label_2
_geom_bond_distance
O1 C7 1.2285(17)
O2 C12 1.3810(16)
O2 C16 1.4129(19)
O3 C13 1.3737(17)
O3 C17 1.4376(18)
O4 C14 1.3654(17)
O4 C18 1.4265(17)
C1 C2 1.389(2)
C1 C6 1.396(2)
C1 H1 0.95
C2 C3 1.385(2)
C2 H2 0.95
C3 C4 1.389(2)
C3 H3 0.95
C4 C5 1.383(2)
C4 H4 0.95
C5 C6 1.398(2)
C5 H5 0.95
C6 C7 1.4992(19)
C7 C8 1.477(2)
C8 C9 1.335(2)
C8 H8 0.95
C9 C10 1.463(2)
C9 H9 0.95
C10 C11 1.3980(19)
C10 C15 1.399(2)
C11 C12 1.392(2)
C11 H11 0.95
C12 C13 1.397(2)
C13 C14 1.4065(19)
C14 C15 1.387(2)
C15 H15 0.95
C16 H16A 0.98
C16 H16B 0.98
C16 H16C 0.98
C17 H17A 0.98
C17 H17B 0.98
C17 H17C 0.98
C18 H18A 0.98
C18 H18B 0.98
C18 H18C 0.98

loop_
_geom_hbond_atom_site_label_D
_geom_hbond_atom_site_label_H
_geom_hbond_atom_site_label_A
_geom_hbond_site_symmetry_A
_geom_hbond_distance_DH
_geom_hbond_distance_HA
_geom_hbond_distance_DA
_geom_hbond_angle_DHA
_geom_hbond_publ_flag
C3 H3 O1 4_566 0.95 2.56 3.248(2) 129 y
C9 H9 O1 1_555 0.95 2.46 2.805(2) 101 y
C17 H17C O4 1_555 0.98 2.37 2.966(2) 118 y
C2 H2 Cg 4_576 0.95 2.76 3.500(2) 135 y

loop_
_geom_torsion_atom_site_label_1
_geom_torsion_atom_site_label_2
_geom_torsion_atom_site_label_3
_geom_torsion_atom_site_label_4
_geom_torsion
C6 C1 C2 C3 0.8(2)
C1 C2 C3 C4 0.0(2)
C2 C3 C4 C5 -0.6(2)
C3 C4 C5 C6 0.3(2)
C2 C1 C6 C5 -1.0(2)
C2 C1 C6 C7 178.63(13)
C4 C5 C6 C1 0.5(2)
C4 C5 C6 C7 -179.18(13)
C1 C6 C7 O1 178.60(13)
C5 C6 C7 O1 -1.75(19)
C1 C6 C7 C8 -0.8(2)
C5 C6 C7 C8 178.85(12)
O1 C7 C8 C9 1.8(2)
C6 C7 C8 C9 -178.78(13)
C7 C8 C9 C10 -179.13(13)
C8 C9 C10 C11 -172.83(14)
C8 C9 C10 C15 6.3(2)
C15 C10 C11 C12 -0.9(2)
C9 C10 C11 C12 178.28(12)
C16 O2 C12 C11 3.7(2)
C16 O2 C12 C13 -175.46(13)
C10 C11 C12 O2 -177.82(12)
C10 C11 C12 C13 1.3(2)
C17 O3 C13 C12 -112.18(14)
C17 O3 C13 C14 71.41(16)
O2 C12 C13 O3 1.79(18)
C11 C12 C13 O3 -177.39(12)
O2 C12 C13 C14 178.25(12)
C11 C12 C13 C14 -0.9(2)
C18 O4 C14 C15 2.2(2)
C18 O4 C14 C13 -178.36(12)
O3 C13 C14 O4 -2.85(19)
C12 C13 C14 O4 -179.25(12)
O3 C13 C14 C15 176.58(12)
C12 C13 C14 C15 0.2(2)
O4 C14 C15 C10 179.57(13)
C13 C14 C15 C10 0.2(2)
C11 C10 C15 C14 0.2(2)
C9 C10 C15 C14 -178.98(13)

loop_
_cod_related_entry_id
_cod_related_entry_database
_cod_related_entry_code
1 ChemSpider 30654928
